data_4105840
loop_
_publ_author_name
'Mei-Chun Chen'
'Long-Hua Li'
'Yu-Biao Chen'
'Ling Chen'

_publ_section_title
;
 In-Phase Alignments of Asymmetric Building Units in Ln4GaSbS9 (Ln = Pr,
 Nd, Sm, Gd-Ho) and Their Strong Nonlinear Optical Responses in Middle IR
;
_journal_name_full 'Journal of the American Chemical Society'
_journal_page_first 4617
_journal_page_last 4624
_journal_paper_doi 10.1021/ja1111095
_journal_volume 133
_journal_year 2011
_chemical_formula_sum 'Ga S9 Sb Sm4'
_chemical_formula_weight 1081.41
_chemical_name_systematic
; 
 ? 
;
_space_group_IT_number 41
_symmetry_cell_setting orthorhombic
_symmetry_space_group_name_Hall 'A 2 -2ab'
_symmetry_space_group_name_H-M 'A b a 2'
_atom_sites_solution_primary direct
_atom_sites_solution_secondary difmap
_audit_creation_method SHELXL-97
_cell_angle_alpha 90.00
_cell_angle_beta 90.00
_cell_angle_gamma 90.00
_cell_formula_units_Z 8
_cell_length_a 13.640(3)
_cell_length_b 13.983(3)
_cell_length_c 14.166(3)
_cell_measurement_reflns_used 3951
_cell_measurement_temperature 293(2)
_cell_measurement_theta_max 27.4835
_cell_measurement_theta_min 3.2412
_cell_volume 2701.9(10)
_computing_cell_refinement 'Bruker XSCANS'
_computing_data_collection 'Bruker XSCANS'
_computing_data_reduction 'Bruker SHELXTL'
_computing_molecular_graphics 'Bruker SHELXTL'
_computing_publication_material 'Bruker SHELXTL'
_computing_structure_refinement 'SHELXL-97 (Sheldrick, 1997)'
_computing_structure_solution 'SHELXS-97 (Sheldrick, 1990)'
_diffrn_ambient_temperature 293(2)
_diffrn_measured_fraction_theta_full 0.993
_diffrn_measured_fraction_theta_max 0.993
_diffrn_measurement_device_type 'Bruker P4'
_diffrn_measurement_method '\w scans'
_diffrn_radiation_monochromator graphite
_diffrn_radiation_source 'fine-focus sealed tube'
_diffrn_radiation_type MoK\a
_diffrn_radiation_wavelength 0.71073
_diffrn_reflns_av_R_equivalents 0.1007
_diffrn_reflns_av_sigmaI/netI 0.0901
_diffrn_reflns_limit_h_max 17
_diffrn_reflns_limit_h_min -17
_diffrn_reflns_limit_k_max 16
_diffrn_reflns_limit_k_min -18
_diffrn_reflns_limit_l_max 14
_diffrn_reflns_limit_l_min -18
_diffrn_reflns_number 10116
_diffrn_reflns_theta_full 27.48
_diffrn_reflns_theta_max 27.48
_diffrn_reflns_theta_min 2.53
_exptl_absorpt_coefficient_mu 22.387
_exptl_absorpt_correction_T_max 1.0000
_exptl_absorpt_correction_T_min 0.2146
_exptl_absorpt_correction_type multi-scan
_exptl_crystal_colour orangeyellow
_exptl_crystal_density_diffrn 5.317
_exptl_crystal_description block
_exptl_crystal_F_000 3792
_exptl_crystal_size_max 0.089
_exptl_crystal_size_mid 0.085
_exptl_crystal_size_min 0.062
_refine_diff_density_max 2.510
_refine_diff_density_min -2.699
_refine_diff_density_rms 0.678
_refine_ls_abs_structure_details 'Flack H D (1983), Acta Cryst. A39, 876-881'
_refine_ls_abs_structure_Flack 0.05(4)
_refine_ls_extinction_method none
_refine_ls_goodness_of_fit_ref 1.091
_refine_ls_matrix_type full
_refine_ls_number_parameters 137
_refine_ls_number_reflns 2435
_refine_ls_number_restraints 1
_refine_ls_restrained_S_all 1.090
_refine_ls_R_factor_all 0.0411
_refine_ls_R_factor_gt 0.0367
_refine_ls_shift/su_max 0.000
_refine_ls_shift/su_mean 0.000
_refine_ls_structure_factor_coef Fsqd
_refine_ls_weighting_details 'calc w=1/[\s^2^(Fo^2^)+(0.0682P)^2^+0.0000P] where P=(Fo^2^+2Fc^2^)/3'
_refine_ls_weighting_scheme calc
_refine_ls_wR_factor_gt 0.0857
_refine_ls_wR_factor_ref 0.1338
_reflns_number_gt 2141
_reflns_number_total 2435
_reflns_threshold_expression >2sigma(I)
_cod_data_source_file ja1111095_si_001_3.cif
_cod_data_source_block Sm4GaSbS9
_cod_original_cell_volume 2701.9(11)
_cod_database_code 4105840

loop_
_symmetry_equiv_pos_as_xyz
'x, y, z'
'-x, -y, z'
'x+1/2, -y+1/2, z'
'-x+1/2, y+1/2, z'
'x, y+1/2, z+1/2'
'-x, -y+1/2, z+1/2'
'x+1/2, -y+1, z+1/2'
'-x+1/2, y+1, z+1/2'

loop_
_atom_site_label
_atom_site_type_symbol
_atom_site_fract_x
_atom_site_fract_y
_atom_site_fract_z
_atom_site_U_iso_or_equiv
_atom_site_adp_type
_atom_site_occupancy
_atom_site_symmetry_multiplicity
_atom_site_calc_flag
_atom_site_refinement_flags
Sm1 Sm 0.68553(8) 0.60899(7) 0.98234(8) 0.0100(3) Uani 1 1 d .
Sm2 Sm 0.89898(8) 0.82777(7) 0.99422(9) 0.0102(3) Uani 1 1 d .
Sm3 Sm 0.81887(8) 0.83454(7) 0.70990(8) 0.0112(3) Uani 1 1 d .
Sm4 Sm 0.60380(8) 0.88808(6) 0.93835(9) 0.0117(3) Uani 1 1 d .
Sb Sb 0.88686(12) 0.57902(11) 0.75272(12) 0.0164(4) Uani 1 1 d .
Ga Ga 0.59252(17) 0.60500(16) 0.72048(19) 0.0102(5) Uani 1 1 d .
S1 S 0.9002(4) 0.5891(4) 0.9248(4) 0.0104(10) Uani 1 1 d .
S2 S 0.5819(4) 0.9067(4) 0.7396(4) 0.0131(11) Uani 1 1 d .
S3 S 0.6982(4) 0.5122(3) 0.8067(4) 0.0110(10) Uani 1 1 d .
S4 S 0.6901(4) 0.6967(4) 0.6257(4) 0.0092(10) Uani 1 1 d .
S5 S 1.0000 1.0000 0.6316(6) 0.023(2) Uani 1 2 d S
S6 S 0.9946(4) 0.8050(3) 0.8148(4) 0.0137(11) Uani 1 1 d .
S7 S 0.9320(4) 0.7473(3) 0.5679(4) 0.0101(10) Uani 1 1 d .
S8 S 0.7498(4) 0.9429(3) 0.5624(4) 0.0102(10) Uani 1 1 d .
S9 S 1.0000 1.0000 1.0000(6) 0.0143(16) Uani 1 2 d S
S10 S 0.7464(4) 0.7656(3) 0.8768(4) 0.0118(11) Uani 1 1 d .

loop_
_atom_site_aniso_label
_atom_site_aniso_U_11
_atom_site_aniso_U_22
_atom_site_aniso_U_33
_atom_site_aniso_U_23
_atom_site_aniso_U_13
_atom_site_aniso_U_12
Sm1 0.0112(6) 0.0054(5) 0.0136(6) 0.0000(4) 0.0015(5) 0.0004(3)
Sm2 0.0067(5) 0.0095(5) 0.0145(6) 0.0017(5) -0.0001(5) 0.0004(4)
Sm3 0.0162(6) 0.0089(5) 0.0087(5) 0.0000(4) -0.0002(5) 0.0018(4)
Sm4 0.0093(5) 0.0091(5) 0.0167(6) 0.0046(5) -0.0012(5) 0.0010(4)
Sb 0.0207(9) 0.0141(7) 0.0146(8) 0.0045(6) -0.0016(7) 0.0022(6)
Ga 0.0112(12) 0.0087(10) 0.0105(12) 0.0000(9) 0.0012(10) -0.0001(8)
S1 0.007(2) 0.011(2) 0.013(3) 0.002(2) 0.001(2) 0.0004(18)
S2 0.014(3) 0.011(2) 0.015(3) 0.002(2) 0.003(2) 0.0001(19)
S3 0.009(3) 0.011(2) 0.013(3) -0.001(2) -0.003(2) 0.0004(19)
S4 0.008(3) 0.009(2) 0.010(3) -0.002(2) 0.0008(19) 0.0008(18)
S5 0.031(6) 0.028(5) 0.009(4) 0.000 0.000 0.019(4)
S6 0.017(3) 0.011(2) 0.013(3) -0.002(2) 0.004(2) -0.001(2)
S7 0.008(3) 0.010(2) 0.012(3) 0.0008(19) 0.002(2) -0.003(2)
S8 0.010(3) 0.007(2) 0.014(3) 0.001(2) 0.000(2) 0.0009(19)
S9 0.015(4) 0.006(3) 0.022(5) 0.000 0.000 0.000(3)
S10 0.016(3) 0.007(2) 0.012(3) 0.001(2) 0.001(2) -0.003(2)

loop_
_atom_type_symbol
_atom_type_description
_atom_type_scat_dispersion_real
_atom_type_scat_dispersion_imag
_atom_type_scat_source
S S 0.1246 0.1234 'International Tables Vol C Tables 4.2.6.8 and 6.1.1.4'
Ga Ga 0.2307 1.6083 'International Tables Vol C Tables 4.2.6.8 and 6.1.1.4'
Sb Sb -0.5866 1.5461 'International Tables Vol C Tables 4.2.6.8 and 6.1.1.4'
Sm Sm -0.1638 3.4418 'International Tables Vol C Tables 4.2.6.8 and 6.1.1.4'

loop_
_geom_angle_atom_site_label_1
_geom_angle_atom_site_label_2
_geom_angle_atom_site_label_3
_geom_angle
_geom_angle_site_symmetry_1
_geom_angle_site_symmetry_3
S8 Sm1 S10 142.95(18) 5_545 .
S8 Sm1 S7 126.47(17) 5_545 8_645
S10 Sm1 S7 81.89(16) . 8_645
S8 Sm1 S3 86.48(16) 5_545 .
S10 Sm1 S3 83.46(16) . .
S7 Sm1 S3 138.31(16) 8_645 .
S7 Sm2 S8 135.07(18) 6_765 8_645
S7 Sm2 S9 84.47(13) 6_765 .
S8 Sm2 S9 81.30(13) 8_645 .
S7 Sm2 S10 137.04(16) 6_765 .
S8 Sm2 S10 80.97(17) 8_645 .
S9 Sm2 S10 130.95(18) . .
S10 Sm3 S8 136.66(18) . .
S10 Sm3 S7 131.51(16) . .
S8 Sm3 S7 83.29(16) . .
S10 Sm3 S3 82.06(16) . 4_655
S8 Sm3 S3 81.78(15) . 4_655
S7 Sm3 S3 140.13(16) . 4_655
S7 Sm4 S10 83.68(16) 8_645 .
S7 Sm4 S8 84.39(16) 8_645 8_645
S10 Sm4 S8 82.10(17) . 8_645
S7 Sm4 S1 87.20(17) 8_645 3_465
S10 Sm4 S1 138.99(17) . 3_465
S8 Sm4 S1 136.63(17) 8_645 3_465
S1 Sb S2 96.83(19) . 4_645
S1 Sb S2 89.48(18) . 3_565
S2 Sb S2 83.99(19) 4_645 3_565
S1 Sb S3 79.53(17) . .
S2 Sb S3 81.63(17) 4_645 .
S2 Sb S3 160.68(17) 3_565 .
S6 Ga S4 112.2(2) 3_465 .
S6 Ga S3 111.7(2) 3_465 .
S4 Ga S3 105.4(2) . .
S6 Ga S5 110.6(2) 3_465 3_465
S4 Ga S5 110.8(2) . 3_465
S3 Ga S5 105.90(18) . 3_465
Sb S1 Sm4 98.54(19) . 3_565
Sb S1 Sm4 90.52(17) . 4_645
Sm4 S1 Sm4 97.35(16) 3_565 4_645
Sb S1 Sm1 101.54(18) . .
Sm4 S1 Sm1 157.2(2) 3_565 .
Sm4 S1 Sm1 93.11(15) 4_645 .
Sb S2 Sb 95.41(18) 4_655 3_465
Sb S2 Sm4 89.83(18) 4_655 .
Sb S2 Sm4 92.44(17) 3_465 .
Ga S3 Sm1 99.12(19) . .
Ga S3 Sb 103.9(2) . .
Sm1 S3 Sb 97.70(16) . .
Ga S3 Sm3 100.7(2) . 4_645
Sm1 S3 Sm3 146.5(2) . 4_645
Sb S3 Sm3 103.38(18) . 4_645
Ga S4 Sm3 119.3(2) . .
Ga S4 Sm2 119.4(2) . 8_644
Sm3 S4 Sm2 95.73(15) . 8_644
Ga S4 Sm1 120.8(2) . 8_644
Sm3 S4 Sm1 102.47(16) . 8_644
Sm2 S4 Sm1 93.61(17) 8_644 8_644
Ga S5 Ga 113.9(4) 4_655 3_565
Ga S6 Sm3 96.2(2) 3_565 .
Ga S6 Sm2 136.6(2) 3_565 .
Sm3 S6 Sm2 93.65(16) . .
Sm4 S7 Sm2 99.82(18) 8_644 6_764
Sm4 S7 Sm1 96.04(18) 8_644 8_644
Sm2 S7 Sm1 92.99(16) 6_764 8_644
Sm4 S7 Sm3 94.02(16) 8_644 .
Sm2 S7 Sm3 154.1(2) 6_764 .
Sm1 S7 Sm3 107.23(18) 8_644 .
Sm1 S8 Sm3 153.6(2) 5_554 .
Sm1 S8 Sm2 96.58(18) 5_554 8_644
Sm3 S8 Sm2 101.31(16) . 8_644
Sm1 S8 Sm4 101.75(18) 5_554 8_644
Sm3 S8 Sm4 94.74(17) . 8_644
Sm2 S8 Sm4 98.43(17) 8_644 8_644
Sm2 S9 Sm2 176.6(4) 2_775 .
Sm2 S9 Sm1 91.14(4) 2_775 3_565
Sm2 S9 Sm1 88.58(4) . 3_565
Sm2 S9 Sm1 88.58(4) 2_775 4_655
Sm2 S9 Sm1 91.14(4) . 4_655
Sm1 S9 Sm1 170.3(3) 3_565 4_655
Sm4 S10 Sm3 108.13(18) . .
Sm4 S10 Sm1 96.29(18) . .
Sm3 S10 Sm1 148.2(2) . .
Sm4 S10 Sm2 98.32(17) . .
Sm3 S10 Sm2 97.77(18) . .
Sm1 S10 Sm2 98.48(18) . .

loop_
_geom_bond_atom_site_label_1
_geom_bond_atom_site_label_2
_geom_bond_distance
_geom_bond_site_symmetry_2
Sm1 S8 2.729(5) 5_545
Sm1 S10 2.778(5) .
Sm1 S7 2.789(5) 8_645
Sm1 S3 2.838(6) .
Sm2 S7 2.740(6) 6_765
Sm2 S8 2.765(6) 8_645
Sm2 S9 2.7759(12) .
Sm2 S10 2.802(6) .
Sm3 S10 2.738(6) .
Sm3 S8 2.748(5) .
Sm3 S7 2.813(6) .
Sm3 S3 2.847(5) 4_655
Sm4 S7 2.735(5) 8_645
Sm4 S10 2.735(6) .
Sm4 S8 2.768(6) 8_645
Sm4 S1 2.802(5) 3_465
Sb S1 2.448(6) .
Sb S2 2.454(5) 4_645
Sb S2 2.675(6) 3_565
Sb S3 2.843(5) .
Ga S6 2.270(6) 3_465
Ga S4 2.285(6) .
Ga S3 2.292(6) .
Ga S5 2.310(5) 3_465
S1 Sm4 2.802(5) 3_565
S1 Sm4 2.818(5) 4_645
S2 Sb 2.454(5) 4_655
S2 Sb 2.675(6) 3_465
S3 Sm3 2.847(5) 4_645
S4 Sm2 2.881(6) 8_644
S4 Sm1 2.917(5) 8_644
S5 Ga 2.310(5) 4_655
S5 Ga 2.310(5) 3_565
S6 Ga 2.270(6) 3_565
S7 Sm4 2.735(5) 8_644
S7 Sm2 2.740(6) 6_764
S7 Sm1 2.789(5) 8_644
S8 Sm1 2.729(5) 5_554
S8 Sm2 2.765(6) 8_644
S8 Sm4 2.768(6) 8_644
S9 Sm2 2.7759(12) 2_775
S9 Sm1 2.9646(14) 3_565
S9 Sm1 2.9646(14) 4_655
